data_7222678
loop_
_publ_author_name
'Weiher, U.'
'Dehnicke, K.'

_publ_section_title
;
 Darstellung, Kristallstruktur und Infrarotspektrum von (Mo N Cl3 P O
 Cl3)4
;
_journal_name_full
;
Zeitschrift fuer Naturforschung, Teil B. Anorganische Chemie, Organische 
Chemie (33,1978-41,1986)
;
_journal_page_first 1347
_journal_page_last 1351
_journal_volume 33
_journal_year 1978
_chemical_formula_sum 'Cl24 Mo4 N4 O4 P4'
_chemical_name_systematic '(Mo N Cl3 (P O Cl3))4'
_space_group_IT_number 14
_symmetry_space_group_name_Hall '-P 2ybc'
_symmetry_space_group_name_H-M 'P 1 21/c 1'
_cell_angle_alpha 90
_cell_angle_beta 118.97
_cell_angle_gamma 90
_cell_formula_units_Z 2
_cell_length_a 11.695
_cell_length_b 14.595
_cell_length_c 13.439
_cell_volume 2006.857
_citation_journal_id_ASTM ZNBAD2
_cod_data_source_file Weiher_ZNBAD2_1978_196.cif
_cod_data_source_block Cl24Mo4N4O4P4
_cod_database_code 7222678

loop_
_symmetry_equiv_pos_as_xyz
x,y,z
-x,y+1/2,-z+1/2
-x,-y,-z
x,-y-1/2,z-1/2

loop_
_atom_site_label
_atom_site_type_symbol
_atom_site_fract_x
_atom_site_fract_y
_atom_site_fract_z
_atom_site_occupancy
_atom_site_U_iso_or_equiv
P1 P+5 -0.4243 0.2357 -0.0757 1 0.0
Cl11 Cl-1 0.1296 0.459 -0.1024 1 0.0
Cl8 Cl-1 -0.326 0.2869 0.0758 1 0.0
Cl4 Cl-1 0.0081 0.158 -0.1914 1 0.0
O1 O-2 -0.359 0.1614 -0.0976 1 0.0
P2 P+5 0.2197 0.3816 0.0317 1 0.0
Cl12 Cl-1 0.4057 0.4029 0.0906 1 0.0
N2 N-3 -0.0981 0.1063 -0.0341 1 0.0
O2 O-2 0.1869 0.2856 0.0102 1 0.0
Cl6 Cl-1 -0.1077 0.3103 -0.0662 1 0.0
Cl9 Cl-1 -0.4601 0.3372 -0.1794 1 0.0
Cl1 Cl-1 -0.2943 0.0298 -0.2438 1 0.0
Mo1 Mo+6 -0.25623 0.01744 -0.05836 1 0.0
Cl5 Cl-1 0.1137 0.1911 0.1752 1 0.0
Cl7 Cl-1 -0.5959 0.2041 -0.0946 1 0.0
Mo2 Mo+6 0.017 0.1807 -0.01828 1 0.0
Cl2 Cl-1 -0.1902 0.0587 0.1268 1 0.0
N1 N-3 -0.1675 -0.0775 -0.0274 1 0.0
Cl10 Cl-1 0.1834 0.4379 0.1452 1 0.0
Cl3 Cl-1 -0.4583 -0.0359 -0.1038 1 0.0
